data_7242304
loop_
_publ_author_name
'Sebghati, Marjan'
'Tarahhomi, Atekeh'
'Bozorgvar, Marjan Sadat'
'Dumitrescu, Dan G.'
'van der Lee, Arie'

_publ_section_title
;
 Coordination versus hydrogen bonds in the structures of different
 tris(pyridin-2-yl)phosphoric triamide derivatives
;
_journal_issue 14
_journal_name_full 'RSC Advances'
_journal_page_first 8178
_journal_page_last 8197
_journal_paper_doi 10.1039/D0RA10539B
_journal_volume 11
_journal_year 2021
_chemical_formula_moiety 'C15 H15 N6 O P, C3 H7 N O, 0.5(H2 O)'
_chemical_formula_sum 'C18 H23 N7 O2.5 P'
_chemical_formula_weight 408.40
_space_group_crystal_system monoclinic
_space_group_IT_number 14
_space_group_name_Hall '-P 2yn'
_space_group_name_H-M_alt 'P 1 21/n 1'
_atom_sites_solution_hydrogens mixed
_atom_sites_solution_primary dual
_audit_creation_date 2019-07-24
_audit_creation_method
;
Olex2 1.2
(compiled 2018.05.29 svn.r3508 for OlexSys, GUI svn.r5506)
;
_audit_update_record
;
2019-09-26 deposited with the CCDC.	2021-02-01 downloaded from the CCDC.
;
_cell_angle_alpha 90
_cell_angle_beta 98.25(3)
_cell_angle_gamma 90
_cell_formula_units_Z 8
_cell_length_a 10.625(2)
_cell_length_b 18.707(4)
_cell_length_c 20.479(4)
_cell_measurement_reflns_used 52157
_cell_measurement_temperature 100(2)
_cell_measurement_theta_max 27.667
_cell_measurement_theta_min 1.459
_cell_volume 4028.3(14)
_computing_molecular_graphics 'Olex2 (Dolomanov et al., 2009)'
_computing_publication_material 'Olex2 (Dolomanov et al., 2009)'
_computing_structure_refinement 'ShelXL (Sheldrick, 2015)'
_computing_structure_solution 'ShelXT (Sheldrick, 2015)'
_diffrn_ambient_temperature 100(2)
_diffrn_measured_fraction_theta_full 0.997
_diffrn_measured_fraction_theta_max 0.996
_diffrn_measurement_device_type 'Arinax MD2S/Pilatus 6M'
_diffrn_measurement_method 'rotating crystal'
_diffrn_radiation_type synchrotron
_diffrn_radiation_wavelength 0.700
_diffrn_reflns_av_R_equivalents 0.0318
_diffrn_reflns_av_unetI/netI 0.0205
_diffrn_reflns_Laue_measured_fraction_full 0.997
_diffrn_reflns_Laue_measured_fraction_max 0.996
_diffrn_reflns_limit_h_max 14
_diffrn_reflns_limit_h_min -14
_diffrn_reflns_limit_k_max 24
_diffrn_reflns_limit_k_min -24
_diffrn_reflns_limit_l_max 27
_diffrn_reflns_limit_l_min -27
_diffrn_reflns_number 57512
_diffrn_reflns_point_group_measured_fraction_full 0.997
_diffrn_reflns_point_group_measured_fraction_max 0.996
_diffrn_reflns_theta_full 24.835
_diffrn_reflns_theta_max 27.667
_diffrn_reflns_theta_min 1.459
_diffrn_source SCW
_diffrn_standards_number 0
_exptl_absorpt_coefficient_mu 0.160
_exptl_absorpt_correction_type none
_exptl_crystal_colour colorless
_exptl_crystal_density_diffrn 1.347
_exptl_crystal_description prism
_exptl_crystal_F_000 1720
_exptl_crystal_size_max 0.09
_exptl_crystal_size_mid 0.08
_exptl_crystal_size_min 0.06
_refine_diff_density_max 0.630
_refine_diff_density_min -0.768
_refine_diff_density_rms 0.084
_refine_ls_extinction_coef 0.0765(17)
_refine_ls_extinction_expression Fc^*^=kFc[1+0.001xFc^2^\l^3^/sin(2\q)]^-1/4^
_refine_ls_extinction_method 'SHELXL-2018/1 (Sheldrick 2018)'
_refine_ls_goodness_of_fit_ref 1.060
_refine_ls_hydrogen_treatment constr
_refine_ls_matrix_type full
_refine_ls_number_parameters 522
_refine_ls_number_reflns 9811
_refine_ls_number_restraints 0
_refine_ls_restrained_S_all 1.060
_refine_ls_R_factor_all 0.0402
_refine_ls_R_factor_gt 0.0399
_refine_ls_shift/su_max 0.002
_refine_ls_shift/su_mean 0.000
_refine_ls_structure_factor_coef Fsqd
_refine_ls_weighting_details 'w=1/[\s^2^(Fo^2^)+(0.0580P)^2^+2.0043P] where P=(Fo^2^+2Fc^2^)/3'
_refine_ls_weighting_scheme calc
_refine_ls_wR_factor_gt 0.1065
_refine_ls_wR_factor_ref 0.1069
_reflns_Friedel_coverage 0.000
_reflns_number_gt 9586
_reflns_number_total 9811
_reflns_threshold_expression 'I > 2\s(I)'
_cod_data_source_file d0ra10539b2.cif
_cod_data_source_block ms1k_c3
_cod_depositor_comments
;

2024-06-28
Z value and formula fixed to values more according to usual
chemical conventions.                 miguel
;
_cod_original_formula_sum 'C36 H46 N14 O5 P2'
_cod_original_formula_weight 816.81
_cod_original_formula_moiety '2(C15 H15 N6 O P), 2(C3 H7 N O), H2 O'
_cod_original_formula_units_Z 4
_cod_database_code 7242304
_shelx_shelxl_version_number 2018/1
_shelx_space_group_comment
;
The symmetry employed for this shelxl refinement is uniquely defined
by the following loop, which should always be used as a source of
symmetry information in preference to the above space-group names.
They are only intended as comments.
;
_olex2_refinement_description
;
1. Fixed Uiso
 At 1.2 times of:
  All C(H) groups, All N(H) groups
 At 1.5 times of:
  All C(H,H,H) groups, All O(H,H) groups
2.a Riding coordinates:
 N007(H007), N00A(H00A)
2.b Free rotating group:
 O006(H00B,H00D)
2.c Aromatic/amide H refined with riding coordinates:
 N008(H008), N009(H009), N00C(H00C), N00G(H00G), C00S(H00S), C00T(H00T),
 C00U(H00U), C00V(H00V), C00W(H00W), C00X(H00X), C00Y(H00Y), C00Z(H00Z),
 C010(H010), C011(H011), C012(H012), C013(H013), C014(H014), C015(H015),
 C016(H016), C017(H017), C018(H018), C019(H019), C01A(H01A), C01B(H01B),
 C01C(H01C), C01D(H01D), C01E(H01E), C01F(H01F), C01G(H01N), C01H(H01H)
2.d Idealised Me refined as rotating group:
 C01I(H01O,H01P,H01Q), C01J(H01R,H01S,H01T), C01K(H01G,H01I,H01J), C01L(H01K,
 H01L,H01M)
;
_olex2_submission_special_instructions 'No special instructions were received'

loop_
_space_group_symop_operation_xyz
'x, y, z'
'-x+1/2, y+1/2, -z+1/2'
'-x, -y, -z'
'x-1/2, -y-1/2, z-1/2'

loop_
_atom_site_label
_atom_site_type_symbol
_atom_site_fract_x
_atom_site_fract_y
_atom_site_fract_z
_atom_site_U_iso_or_equiv
_atom_site_adp_type
_atom_site_occupancy
_atom_site_site_symmetry_order
_atom_site_calc_flag
_atom_site_refinement_flags_posn
_atom_site_refinement_flags_adp
_atom_site_refinement_flags_occupancy
_atom_site_disorder_assembly
_atom_site_disorder_group
P001 P 0.45656(3) 0.88162(2) 0.47704(2) 0.01328(8) Uani 1 1 d . . . . .
P002 P 0.75353(3) 0.65654(2) 0.45107(2) 0.01559(9) Uani 1 1 d . . . . .
O003 O 0.38888(8) 0.93238(4) 0.51550(4) 0.01693(16) Uani 1 1 d . . . . .
O004 O 0.97919(9) 0.70101(6) 0.33141(5) 0.0291(2) Uani 1 1 d . . . . .
O005 O 0.78675(8) 0.59272(5) 0.41461(4) 0.02123(18) Uani 1 1 d . . . . .
O006 O 0.66870(11) 0.50499(5) 0.31460(5) 0.0324(2) Uani 1 1 d . . . . .
H00B H 0.700162 0.531012 0.346886 0.049 Uiso 1 1 d G . . . .
H00D H 0.648443 0.534262 0.283096 0.049 Uiso 1 1 d G . . . .
N007 N 0.75212(9) 0.64232(5) 0.53032(5) 0.01725(19) Uani 1 1 d . . . . .
H007 H 0.732374 0.681630 0.548120 0.021 Uiso 1 1 d R . . . .
N008 N 0.52153(9) 0.81207(5) 0.51871(5) 0.01529(18) Uani 1 1 d . . . . .
H008 H 0.602957 0.808665 0.522368 0.018 Uiso 1 1 calc R . . . .
N009 N 0.60982(9) 0.68922(5) 0.42597(5) 0.01637(19) Uani 1 1 d . . . . .
H009 H 0.605404 0.733665 0.415169 0.020 Uiso 1 1 calc R . . . .
N00A N 0.36195(9) 0.84525(5) 0.41534(5) 0.01562(18) Uani 1 1 d . . . . .
H00A H 0.405669 0.815587 0.395657 0.019 Uiso 1 1 d R . . . .
N00B N 0.63397(10) 0.83784(5) 0.37703(5) 0.01755(19) Uani 1 1 d . . . . .
N00C N 0.57730(9) 0.92354(5) 0.45154(5) 0.01597(18) Uani 1 1 d . . . . .
H00C H 0.598113 0.963571 0.470766 0.019 Uiso 1 1 calc R . . . .
N00D N 0.53490(10) 0.70652(5) 0.57717(5) 0.0184(2) Uani 1 1 d . . . . .
N00E N 0.80732(9) 0.80619(5) 0.51757(5) 0.0185(2) Uani 1 1 d . . . . .
N00F N 0.39105(9) 0.69177(5) 0.40365(5) 0.01703(19) Uani 1 1 d . . . . .
N00G N 0.85446(9) 0.72115(5) 0.44010(5) 0.01774(19) Uani 1 1 d . . . . .
H00G H 0.894720 0.715194 0.406955 0.021 Uiso 1 1 calc R . . . .
N00H N 0.81916(10) 0.60356(6) 0.63602(5) 0.0219(2) Uani 1 1 d . . . . .
O00I O 0.60142(12) 0.60543(6) 0.21598(5) 0.0374(3) Uani 1 1 d . . . . .
N00J N 0.49173(11) 0.71009(6) 0.21490(6) 0.0265(2) Uani 1 1 d . . . . .
N00K N 0.98182(11) 0.64158(6) 0.23480(5) 0.0250(2) Uani 1 1 d . . . . .
N00L N 0.21119(10) 0.83859(6) 0.32309(6) 0.0232(2) Uani 1 1 d . . . . .
C00M C 0.49498(11) 0.65168(6) 0.42061(5) 0.0157(2) Uani 1 1 d . . . . .
C00N C 0.45892(11) 0.75806(6) 0.54871(5) 0.0155(2) Uani 1 1 d . . . . .
C00O C 0.65043(10) 0.90319(6) 0.40317(5) 0.0154(2) Uani 1 1 d . . . . .
C00P C 0.84577(11) 0.60770(6) 0.57432(6) 0.0175(2) Uani 1 1 d . . . . .
C00Q C 0.88493(10) 0.78369(6) 0.47582(6) 0.0168(2) Uani 1 1 d . . . . .
C00R C 0.27826(10) 0.88136(6) 0.36754(5) 0.0160(2) Uani 1 1 d . . . . .
C00S C 0.32679(11) 0.75724(6) 0.54779(6) 0.0201(2) Uani 1 1 d . . . . .
H00S H 0.276265 0.794599 0.529043 0.024 Uiso 1 1 calc R . . . .
C00T C 0.70351(12) 0.82080(7) 0.32890(6) 0.0203(2) Uani 1 1 d . . . . .
H00T H 0.692201 0.775715 0.309830 0.024 Uiso 1 1 calc R . . . .
C00U C 0.80893(12) 0.93328(7) 0.33578(6) 0.0236(2) Uani 1 1 d . . . . .
H00U H 0.868070 0.964802 0.322544 0.028 Uiso 1 1 calc R . . . .
C00V C 0.99611(11) 0.82084(7) 0.46584(6) 0.0210(2) Uani 1 1 d . . . . .
H00V H 1.047317 0.804176 0.435895 0.025 Uiso 1 1 calc R . . . .
C00W C 0.26571(13) 0.95584(7) 0.36623(6) 0.0232(2) Uani 1 1 d . . . . .
H00W H 0.313382 0.984276 0.397862 0.028 Uiso 1 1 calc R . . . .
C00X C 0.95653(11) 0.57933(6) 0.55460(6) 0.0211(2) Uani 1 1 d . . . . .
H00X H 0.970925 0.582169 0.510939 0.025 Uiso 1 1 calc R . . . .
C00Y C 0.90584(13) 0.57153(7) 0.68109(7) 0.0263(3) Uani 1 1 d . . . . .
H00Y H 0.888360 0.568155 0.724203 0.032 Uiso 1 1 calc R . . . .
C00Z C 0.27665(11) 0.65956(6) 0.39669(6) 0.0211(2) Uani 1 1 d . . . . .
H00Z H 0.204477 0.687434 0.384955 0.025 Uiso 1 1 calc R . . . .
C010 C 0.84116(12) 0.86622(7) 0.55230(6) 0.0214(2) Uani 1 1 d . . . . .
H010 H 0.788691 0.881887 0.582036 0.026 Uiso 1 1 calc R . . . .
C011 C 0.17993(13) 0.98598(7) 0.31628(6) 0.0262(3) Uani 1 1 d . . . . .
H011 H 0.169093 1.035301 0.314311 0.031 Uiso 1 1 calc R . . . .
C012 C 0.27379(13) 0.69915(7) 0.57562(7) 0.0249(3) Uani 1 1 d . . . . .
H012 H 0.186041 0.696089 0.574055 0.030 Uiso 1 1 calc R . . . .
C013 C 0.73876(11) 0.95241(6) 0.38476(6) 0.0190(2) Uani 1 1 d . . . . .
H013 H 0.749710 0.996868 0.405110 0.023 Uiso 1 1 calc R . . . .
C014 C 1.01940(13) 0.54335(7) 0.66703(7) 0.0273(3) Uani 1 1 d . . . . .
H014 H 1.077518 0.522656 0.699890 0.033 Uiso 1 1 calc R . . . .
C015 C 0.79013(12) 0.86607(7) 0.30632(6) 0.0238(2) Uani 1 1 d . . . . .
H015 H 0.834701 0.852274 0.272493 0.029 Uiso 1 1 calc R . . . .
C016 C 0.48078(13) 0.65158(7) 0.60542(6) 0.0234(2) Uani 1 1 d . . . . .
H016 H 0.533501 0.615906 0.625692 0.028 Uiso 1 1 calc R . . . .
C017 C 1.04379(12) 0.54697(7) 0.60220(7) 0.0249(3) Uani 1 1 d . . . . .
H017 H 1.118403 0.527728 0.590856 0.030 Uiso 1 1 calc R . . . .
C018 C 0.94889(12) 0.90595(7) 0.54651(7) 0.0246(3) Uani 1 1 d . . . . .
H018 H 0.968478 0.946863 0.571716 0.030 Uiso 1 1 calc R . . . .
C019 C 0.26103(12) 0.58699(7) 0.40614(7) 0.0263(3) Uani 1 1 d . . . . .
H019 H 0.180540 0.566411 0.400969 0.032 Uiso 1 1 calc R . . . .
C01A C 1.02718(12) 0.88259(7) 0.50158(7) 0.0243(3) Uani 1 1 d . . . . .
H01A H 1.099597 0.908352 0.495761 0.029 Uiso 1 1 calc R . . . .
C01B C 0.11043(13) 0.94274(8) 0.26937(6) 0.0264(3) Uani 1 1 d . . . . .
H01B H 0.053183 0.961978 0.235288 0.032 Uiso 1 1 calc R . . . .
C01C C 0.35161(14) 0.64533(7) 0.60594(7) 0.0269(3) Uani 1 1 d . . . . .
H01C H 0.317724 0.606517 0.625838 0.032 Uiso 1 1 calc R . . . .
C01D C 0.93144(12) 0.65892(7) 0.28861(7) 0.0250(3) Uani 1 1 d . . . . .
H01D H 0.854596 0.637697 0.294274 0.030 Uiso 1 1 calc R . . . .
C01E C 0.48871(12) 0.57767(6) 0.43119(7) 0.0224(2) Uani 1 1 d . . . . .
H01E H 0.562185 0.550859 0.442910 0.027 Uiso 1 1 calc R . . . .
C01F C 0.12967(13) 0.86988(8) 0.27530(7) 0.0286(3) Uani 1 1 d . . . . .
H01F H 0.083085 0.840465 0.244115 0.034 Uiso 1 1 calc R . . . .
C01G C 0.52282(14) 0.64451(8) 0.23701(7) 0.0288(3) Uani 1 1 d . . . . .
H01N H 0.482092 0.626860 0.270924 0.035 Uiso 1 1 calc R . . . .
C01H C 0.36995(13) 0.54583(7) 0.42366(7) 0.0273(3) Uani 1 1 d . . . . .
H01H H 0.362824 0.496906 0.430294 0.033 Uiso 1 1 calc R . . . .
C01I C 0.55382(15) 0.74243(8) 0.16345(7) 0.0301(3) Uani 1 1 d . . . . .
H01O H 0.616246 0.710022 0.150955 0.045 Uiso 1 1 calc GR . . . .
H01P H 0.594622 0.786029 0.179613 0.045 Uiso 1 1 calc GR . . . .
H01Q H 0.491623 0.752602 0.125786 0.045 Uiso 1 1 calc GR . . . .
C01J C 0.39983(14) 0.75374(8) 0.24305(7) 0.0315(3) Uani 1 1 d . . . . .
H01R H 0.331909 0.766831 0.209040 0.047 Uiso 1 1 calc GR . . . .
H01S H 0.440822 0.796142 0.262044 0.047 Uiso 1 1 calc GR . . . .
H01T H 0.366093 0.727069 0.276643 0.047 Uiso 1 1 calc GR . . . .
C01K C 0.92090(17) 0.58985(9) 0.18735(7) 0.0368(3) Uani 1 1 d . . . . .
H01G H 0.973302 0.547989 0.187868 0.055 Uiso 1 1 calc GR . . . .
H01I H 0.909759 0.610535 0.144008 0.055 Uiso 1 1 calc GR . . . .
H01J H 0.839480 0.576912 0.198897 0.055 Uiso 1 1 calc GR . . . .
C01L C 1.10433(14) 0.67043(9) 0.22413(7) 0.0319(3) Uani 1 1 d . . . . .
H01K H 1.130199 0.706747 0.256401 0.048 Uiso 1 1 calc GR . . . .
H01L H 1.097245 0.690785 0.180729 0.048 Uiso 1 1 calc GR . . . .
H01M H 1.166412 0.632809 0.228234 0.048 Uiso 1 1 calc GR . . . .

loop_
_atom_site_aniso_label
_atom_site_aniso_U_11
_atom_site_aniso_U_22
_atom_site_aniso_U_33
_atom_site_aniso_U_23
_atom_site_aniso_U_13
_atom_site_aniso_U_12
P001 0.01464(14) 0.01026(13) 0.01504(14) -0.00020(9) 0.00242(10) 0.00044(9)
P002 0.01485(14) 0.01393(14) 0.01749(14) -0.00282(10) 0.00056(10) 0.00199(9)
O003 0.0186(4) 0.0131(4) 0.0199(4) -0.0017(3) 0.0053(3) 0.0010(3)
O004 0.0252(5) 0.0343(5) 0.0291(5) -0.0128(4) 0.0088(4) -0.0051(4)
O005 0.0221(4) 0.0168(4) 0.0241(4) -0.0064(3) 0.0010(3) 0.0035(3)
O006 0.0405(6) 0.0236(5) 0.0296(5) -0.0026(4) -0.0074(4) 0.0000(4)
N007 0.0172(4) 0.0153(4) 0.0188(4) -0.0005(3) 0.0009(3) 0.0041(3)
N008 0.0139(4) 0.0133(4) 0.0186(4) 0.0017(3) 0.0021(3) 0.0008(3)
N009 0.0157(4) 0.0121(4) 0.0206(4) 0.0003(3) 0.0004(3) 0.0003(3)
N00A 0.0169(4) 0.0119(4) 0.0175(4) -0.0007(3) 0.0003(3) 0.0017(3)
N00B 0.0195(5) 0.0153(4) 0.0182(4) -0.0010(3) 0.0038(4) 0.0003(3)
N00C 0.0185(4) 0.0114(4) 0.0188(4) -0.0018(3) 0.0055(3) -0.0017(3)
N00D 0.0219(5) 0.0164(4) 0.0173(4) 0.0021(3) 0.0043(4) 0.0033(4)
N00E 0.0176(4) 0.0185(5) 0.0193(4) -0.0031(4) 0.0016(4) 0.0010(4)
N00F 0.0167(4) 0.0156(4) 0.0182(4) -0.0009(3) 0.0004(3) 0.0009(3)
N00G 0.0167(4) 0.0183(5) 0.0187(4) -0.0044(4) 0.0044(3) -0.0004(3)
N00H 0.0211(5) 0.0215(5) 0.0225(5) 0.0021(4) 0.0012(4) 0.0021(4)
O00I 0.0495(7) 0.0308(5) 0.0311(5) 0.0009(4) 0.0032(5) 0.0056(5)
N00J 0.0302(6) 0.0268(5) 0.0231(5) 0.0020(4) 0.0058(4) -0.0043(4)
N00K 0.0288(6) 0.0252(5) 0.0211(5) -0.0035(4) 0.0042(4) -0.0044(4)
N00L 0.0212(5) 0.0202(5) 0.0262(5) -0.0023(4) -0.0033(4) 0.0013(4)
C00M 0.0168(5) 0.0144(5) 0.0156(5) -0.0012(4) 0.0011(4) -0.0003(4)
C00N 0.0191(5) 0.0136(5) 0.0142(5) -0.0004(4) 0.0038(4) 0.0007(4)
C00O 0.0162(5) 0.0145(5) 0.0154(5) 0.0016(4) 0.0020(4) 0.0015(4)
C00P 0.0164(5) 0.0131(5) 0.0218(5) 0.0000(4) -0.0011(4) -0.0002(4)
C00Q 0.0156(5) 0.0163(5) 0.0179(5) -0.0009(4) -0.0002(4) 0.0008(4)
C00R 0.0150(5) 0.0160(5) 0.0172(5) 0.0008(4) 0.0034(4) 0.0020(4)
C00S 0.0191(5) 0.0194(5) 0.0227(5) 0.0015(4) 0.0060(4) 0.0019(4)
C00T 0.0234(6) 0.0195(5) 0.0183(5) -0.0022(4) 0.0038(4) 0.0018(4)
C00U 0.0243(6) 0.0230(6) 0.0251(6) 0.0051(5) 0.0091(5) -0.0015(5)
C00V 0.0176(5) 0.0219(6) 0.0235(6) -0.0010(4) 0.0031(4) -0.0006(4)
C00W 0.0306(6) 0.0162(5) 0.0211(5) -0.0002(4) -0.0017(5) 0.0033(4)
C00X 0.0189(5) 0.0191(5) 0.0245(6) -0.0023(4) 0.0005(4) 0.0020(4)
C00Y 0.0275(6) 0.0265(6) 0.0236(6) 0.0044(5) -0.0008(5) 0.0019(5)
C00Z 0.0166(5) 0.0205(6) 0.0254(6) -0.0030(4) 0.0009(4) -0.0002(4)
C010 0.0223(6) 0.0203(5) 0.0214(5) -0.0047(4) 0.0018(4) 0.0016(4)
C011 0.0342(7) 0.0204(6) 0.0233(6) 0.0032(5) 0.0018(5) 0.0089(5)
C012 0.0241(6) 0.0247(6) 0.0283(6) -0.0007(5) 0.0117(5) -0.0032(5)
C013 0.0207(5) 0.0151(5) 0.0217(5) 0.0023(4) 0.0042(4) -0.0002(4)
C014 0.0240(6) 0.0247(6) 0.0302(6) 0.0039(5) -0.0060(5) 0.0038(5)
C015 0.0260(6) 0.0274(6) 0.0199(5) 0.0006(5) 0.0092(5) 0.0022(5)
C016 0.0331(7) 0.0167(5) 0.0215(6) 0.0042(4) 0.0079(5) 0.0038(5)
C017 0.0181(5) 0.0212(6) 0.0337(7) -0.0017(5) -0.0022(5) 0.0042(4)
C018 0.0254(6) 0.0198(6) 0.0271(6) -0.0060(5) -0.0015(5) -0.0025(5)
C019 0.0203(6) 0.0222(6) 0.0362(7) -0.0034(5) 0.0028(5) -0.0060(5)
C01A 0.0202(6) 0.0214(6) 0.0304(6) -0.0012(5) 0.0010(5) -0.0044(4)
C01B 0.0242(6) 0.0323(7) 0.0214(6) 0.0018(5) -0.0011(5) 0.0108(5)
C01C 0.0354(7) 0.0196(6) 0.0282(6) 0.0039(5) 0.0138(5) -0.0032(5)
C01D 0.0222(6) 0.0278(6) 0.0257(6) -0.0039(5) 0.0056(5) -0.0038(5)
C01E 0.0211(5) 0.0148(5) 0.0305(6) 0.0013(4) 0.0011(5) 0.0008(4)
C01F 0.0249(6) 0.0298(7) 0.0279(6) -0.0047(5) -0.0070(5) 0.0034(5)
C01G 0.0342(7) 0.0280(6) 0.0232(6) 0.0003(5) 0.0005(5) -0.0059(5)
C01H 0.0273(6) 0.0150(5) 0.0393(7) 0.0005(5) 0.0036(5) -0.0038(5)
C01I 0.0382(7) 0.0276(6) 0.0262(6) 0.0017(5) 0.0100(5) -0.0042(5)
C01J 0.0289(7) 0.0360(7) 0.0306(7) 0.0043(6) 0.0081(5) 0.0001(6)
C01K 0.0482(9) 0.0380(8) 0.0244(6) -0.0107(6) 0.0052(6) -0.0105(7)
C01L 0.0323(7) 0.0377(7) 0.0279(7) -0.0026(6) 0.0119(5) -0.0045(6)

loop_
_atom_type_symbol
_atom_type_description
_atom_type_scat_dispersion_real
_atom_type_scat_dispersion_imag
_atom_type_scat_source
C C 0.0033 0.0016 'International Tables Vol C Tables 4.2.6.8 and 6.1.1.4'
H H 0.0000 0.0000 'International Tables Vol C Tables 4.2.6.8 and 6.1.1.4'
N N 0.0063 0.0031 'International Tables Vol C Tables 4.2.6.8 and 6.1.1.4'
O O 0.0112 0.0059 'International Tables Vol C Tables 4.2.6.8 and 6.1.1.4'
P P 0.1018 0.0938 'International Tables Vol C Tables 4.2.6.8 and 6.1.1.4'

loop_
_geom_angle_atom_site_label_1
_geom_angle_atom_site_label_2
_geom_angle_atom_site_label_3
_geom_angle
_geom_angle_site_symmetry_1
_geom_angle_site_symmetry_3
_geom_angle_publ_flag
O003 P001 N008 115.36(5) . . ?
O003 P001 N00A 112.53(5) . . ?
O003 P001 N00C 108.76(5) . . ?
N00A P001 N008 103.59(5) . . ?
N00A P001 N00C 111.74(5) . . ?
N00C P001 N008 104.56(5) . . ?
O005 P002 N007 113.84(5) . . ?
O005 P002 N009 114.69(5) . . ?
O005 P002 N00G 108.39(6) . . ?
N007 P002 N009 103.13(6) . . ?
N007 P002 N00G 110.48(6) . . ?
N00G P002 N009 105.97(5) . . ?
H00B O006 H00D 104.5 . . ?
P002 N007 H007 108.5 . . ?
C00P N007 P002 127.03(9) . . ?
C00P N007 H007 108.5 . . ?
P001 N008 H008 116.4 . . ?
C00N N008 P001 127.29(8) . . ?
C00N N008 H008 116.4 . . ?
P002 N009 H009 116.8 . . ?
C00M N009 P002 126.45(8) . . ?
C00M N009 H009 116.8 . . ?
P001 N00A H00A 108.4 . . ?
C00R N00A P001 126.51(8) . . ?
C00R N00A H00A 108.4 . . ?
C00O N00B C00T 117.00(10) . . ?
P001 N00C H00C 115.4 . . ?
C00O N00C P001 129.15(8) . . ?
C00O N00C H00C 115.4 . . ?
C00N N00D C016 117.97(11) . . ?
C00Q N00E C010 117.15(10) . . ?
C00M N00F C00Z 118.39(10) . . ?
P002 N00G H00G 114.7 . . ?
C00Q N00G P002 130.50(8) . . ?
C00Q N00G H00G 114.7 . . ?
C00P N00H C00Y 117.19(11) . . ?
C01G N00J C01I 120.90(12) . . ?
C01G N00J C01J 122.01(12) . . ?
C01I N00J C01J 117.02(12) . . ?
C01D N00K C01K 121.40(12) . . ?
C01D N00K C01L 120.55(12) . . ?
C01L N00K C01K 117.92(12) . . ?
C00R N00L C01F 117.35(11) . . ?
N009 C00M C01E 122.89(10) . . ?
N00F C00M N009 114.64(10) . . ?
N00F C00M C01E 122.46(11) . . ?
N008 C00N C00S 122.71(10) . . ?
N00D C00N N008 114.64(10) . . ?
N00D C00N C00S 122.63(11) . . ?
N00B C00O N00C 118.65(10) . . ?
N00B C00O C013 123.13(11) . . ?
N00C C00O C013 118.22(10) . . ?
N007 C00P C00X 122.51(11) . . ?
N00H C00P N007 114.06(10) . . ?
N00H C00P C00X 123.42(11) . . ?
N00E C00Q N00G 118.78(10) . . ?
N00E C00Q C00V 122.91(11) . . ?
N00G C00Q C00V 118.31(10) . . ?
N00A C00R C00W 122.93(10) . . ?
N00L C00R N00A 114.22(10) . . ?
N00L C00R C00W 122.85(11) . . ?
C00N C00S H00S 121.0 . . ?
C012 C00S C00N 117.98(11) . . ?
C012 C00S H00S 121.0 . . ?
N00B C00T H00T 117.9 . . ?
N00B C00T C015 124.11(11) . . ?
C015 C00T H00T 117.9 . . ?
C013 C00U H00U 120.4 . . ?
C013 C00U C015 119.26(11) . . ?
C015 C00U H00U 120.4 . . ?
C00Q C00V H00V 120.8 . . ?
C01A C00V C00Q 118.45(11) . . ?
C01A C00V H00V 120.8 . . ?
C00R C00W H00W 121.0 . . ?
C011 C00W C00R 117.97(12) . . ?
C011 C00W H00W 121.0 . . ?
C00P C00X H00X 121.1 . . ?
C017 C00X C00P 117.88(12) . . ?
C017 C00X H00X 121.1 . . ?
N00H C00Y H00Y 118.1 . . ?
N00H C00Y C014 123.87(13) . . ?
C014 C00Y H00Y 118.1 . . ?
N00F C00Z H00Z 118.4 . . ?
N00F C00Z C019 123.28(11) . . ?
C019 C00Z H00Z 118.4 . . ?
N00E C010 H010 117.9 . . ?
N00E C010 C018 124.23(12) . . ?
C018 C010 H010 117.9 . . ?
C00W C011 H011 119.9 . . ?
C01B C011 C00W 120.14(12) . . ?
C01B C011 H011 119.9 . . ?
C00S C012 H012 120.0 . . ?
C00S C012 C01C 120.08(12) . . ?
C01C C012 H012 120.0 . . ?
C00O C013 H013 120.8 . . ?
C00U C013 C00O 118.46(11) . . ?
C00U C013 H013 120.8 . . ?
C00Y C014 H014 121.1 . . ?
C00Y C014 C017 117.88(12) . . ?
C017 C014 H014 121.1 . . ?
C00T C015 C00U 117.98(11) . . ?
C00T C015 H015 121.0 . . ?
C00U C015 H015 121.0 . . ?
N00D C016 H016 118.2 . . ?
N00D C016 C01C 123.67(12) . . ?
C01C C016 H016 118.2 . . ?
C00X C017 C014 119.73(12) . . ?
C00X C017 H017 120.1 . . ?
C014 C017 H017 120.1 . . ?
C010 C018 H018 121.1 . . ?
C010 C018 C01A 117.82(11) . . ?
C01A C018 H018 121.1 . . ?
C00Z C019 H019 121.1 . . ?
C00Z C019 C01H 117.77(11) . . ?
C01H C019 H019 121.1 . . ?
C00V C01A C018 119.41(12) . . ?
C00V C01A H01A 120.3 . . ?
C018 C01A H01A 120.3 . . ?
C011 C01B H01B 121.4 . . ?
C01F C01B C011 117.25(12) . . ?
C01F C01B H01B 121.4 . . ?
C012 C01C H01C 121.2 . . ?
C016 C01C C012 117.62(12) . . ?
C016 C01C H01C 121.2 . . ?
O004 C01D N00K 124.80(12) . . ?
O004 C01D H01D 117.6 . . ?
N00K C01D H01D 117.6 . . ?
C00M C01E H01E 121.0 . . ?
C01H C01E C00M 118.02(11) . . ?
C01H C01E H01E 121.0 . . ?
N00L C01F C01B 124.43(12) . . ?
N00L C01F H01F 117.8 . . ?
C01B C01F H01F 117.8 . . ?
O00I C01G N00J 125.05(14) . . ?
O00I C01G H01N 117.5 . . ?
N00J C01G H01N 117.5 . . ?
C019 C01H H01H 120.0 . . ?
C01E C01H C019 120.08(12) . . ?
C01E C01H H01H 120.0 . . ?
N00J C01I H01O 109.5 . . ?
N00J C01I H01P 109.5 . . ?
N00J C01I H01Q 109.5 . . ?
H01O C01I H01P 109.5 . . ?
H01O C01I H01Q 109.5 . . ?
H01P C01I H01Q 109.5 . . ?
N00J C01J H01R 109.5 . . ?
N00J C01J H01S 109.5 . . ?
N00J C01J H01T 109.5 . . ?
H01R C01J H01S 109.5 . . ?
H01R C01J H01T 109.5 . . ?
H01S C01J H01T 109.5 . . ?
N00K C01K H01G 109.5 . . ?
N00K C01K H01I 109.5 . . ?
N00K C01K H01J 109.5 . . ?
H01G C01K H01I 109.5 . . ?
H01G C01K H01J 109.5 . . ?
H01I C01K H01J 109.5 . . ?
N00K C01L H01K 109.5 . . ?
N00K C01L H01L 109.5 . . ?
N00K C01L H01M 109.5 . . ?
H01K C01L H01L 109.5 . . ?
H01K C01L H01M 109.5 . . ?
H01L C01L H01M 109.5 . . ?

loop_
_geom_bond_atom_site_label_1
_geom_bond_atom_site_label_2
_geom_bond_distance
_geom_bond_site_symmetry_2
_geom_bond_publ_flag
P001 O003 1.4838(8) . ?
P001 N008 1.6518(10) . ?
P001 N00A 1.6449(11) . ?
P001 N00C 1.6510(10) . ?
P002 O005 1.4775(9) . ?
P002 N007 1.6467(11) . ?
P002 N009 1.6565(10) . ?
P002 N00G 1.6524(11) . ?
O004 C01D 1.2322(16) . ?
O006 H00B 0.8500 . ?
O006 H00D 0.8500 . ?
N007 H007 0.8600 . ?
N007 C00P 1.4015(15) . ?
N008 H008 0.8600 . ?
N008 C00N 1.3993(14) . ?
N009 H009 0.8600 . ?
N009 C00M 1.3985(14) . ?
N00A H00A 0.8601 . ?
N00A C00R 1.3984(14) . ?
N00B C00O 1.3360(15) . ?
N00B C00T 1.3521(15) . ?
N00C H00C 0.8600 . ?
N00C C00O 1.3969(14) . ?
N00D C00N 1.3364(15) . ?
N00D C016 1.3479(16) . ?
N00E C00Q 1.3382(15) . ?
N00E C010 1.3501(15) . ?
N00F C00M 1.3388(15) . ?
N00F C00Z 1.3458(15) . ?
N00G H00G 0.8600 . ?
N00G C00Q 1.3931(14) . ?
N00H C00P 1.3361(16) . ?
N00H C00Y 1.3474(17) . ?
O00I C01G 1.2331(19) . ?
N00J C01G 1.3328(18) . ?
N00J C01I 1.4528(17) . ?
N00J C01J 1.4540(19) . ?
N00K C01D 1.3324(17) . ?
N00K C01K 1.4557(17) . ?
N00K C01L 1.4543(18) . ?
N00L C00R 1.3380(16) . ?
N00L C01F 1.3445(17) . ?
C00M C01E 1.4043(16) . ?
C00N C00S 1.4014(16) . ?
C00O C013 1.4043(16) . ?
C00P C00X 1.4021(16) . ?
C00Q C00V 1.4105(16) . ?
C00R C00W 1.3995(16) . ?
C00S H00S 0.9300 . ?
C00S C012 1.3838(17) . ?
C00T H00T 0.9300 . ?
C00T C015 1.3784(18) . ?
C00U H00U 0.9300 . ?
C00U C013 1.3801(17) . ?
C00U C015 1.3965(19) . ?
C00V H00V 0.9300 . ?
C00V C01A 1.3819(18) . ?
C00W H00W 0.9300 . ?
C00W C011 1.3884(17) . ?
C00X H00X 0.9300 . ?
C00X C017 1.3846(17) . ?
C00Y H00Y 0.9300 . ?
C00Y C014 1.3843(19) . ?
C00Z H00Z 0.9300 . ?
C00Z C019 1.3845(18) . ?
C010 H010 0.9300 . ?
C010 C018 1.3840(18) . ?
C011 H011 0.9300 . ?
C011 C01B 1.385(2) . ?
C012 H012 0.9300 . ?
C012 C01C 1.3913(19) . ?
C013 H013 0.9300 . ?
C014 H014 0.9300 . ?
C014 C017 1.390(2) . ?
C015 H015 0.9300 . ?
C016 H016 0.9300 . ?
C016 C01C 1.379(2) . ?
C017 H017 0.9300 . ?
C018 H018 0.9300 . ?
C018 C01A 1.3961(19) . ?
C019 H019 0.9300 . ?
C019 C01H 1.3935(19) . ?
C01A H01A 0.9300 . ?
C01B H01B 0.9300 . ?
C01B C01F 1.381(2) . ?
C01C H01C 0.9300 . ?
C01D H01D 0.9300 . ?
C01E H01E 0.9300 . ?
C01E C01H 1.3838(18) . ?
C01F H01F 0.9300 . ?
C01G H01N 0.9300 . ?
C01H H01H 0.9300 . ?
C01I H01O 0.9600 . ?
C01I H01P 0.9600 . ?
C01I H01Q 0.9600 . ?
C01J H01R 0.9600 . ?
C01J H01S 0.9600 . ?
C01J H01T 0.9600 . ?
C01K H01G 0.9600 . ?
C01K H01I 0.9600 . ?
C01K H01J 0.9600 . ?
C01L H01K 0.9600 . ?
C01L H01L 0.9600 . ?
C01L H01M 0.9600 . ?
